data_7119573
loop_
_publ_author_name
'Fauch\'e, K\'evin'
'Nauton, Lionel'
'Jouffret, Laurent'
'Cisnetti, Federico'
'Gautier, Arnaud'

_publ_section_title
;
 A catalytic intramolecular nitrene insertion into a
 copper(i)-N-heterocyclic carbene bond yielding fused nitrogen
 heterocycles.
;
_journal_issue 15
_journal_name_full 'Chemical communications (Cambridge, England)'
_journal_page_first 2402
_journal_page_last 2405
_journal_paper_doi 10.1039/c6cc09160a
_journal_volume 53
_journal_year 2017
_chemical_formula_sum 'C32 H26 Ag2 Cl2 N10'
_chemical_formula_weight 837.27
_chemical_name_common Ag2(?-Cl)2(NHC-N3)2
_space_group_crystal_system triclinic
_space_group_IT_number 2
_space_group_name_Hall '-P 1'
_space_group_name_H-M_alt 'P -1'
_symmetry_space_group_name_Hall '-P 1'
_symmetry_space_group_name_H-M 'P -1'
_atom_sites_solution_hydrogens geom
_audit_creation_method SHELXL-2014/7
_audit_update_record
;
2017-01-27 deposited with the CCDC.
2017-01-31 downloaded from the CCDC.
;
_cell_angle_alpha 65.594(9)
_cell_angle_beta 73.444(9)
_cell_angle_gamma 86.297(9)
_cell_formula_units_Z 1
_cell_length_a 8.4826(14)
_cell_length_b 9.7874(17)
_cell_length_c 11.235(2)
_cell_measurement_reflns_used 5487
_cell_measurement_temperature 100(2)
_cell_measurement_theta_max 29.98
_cell_measurement_theta_min 3.02
_cell_volume 812.7(3)
_computing_cell_refinement 'Bruker SAINT'
_computing_data_collection 'Bruker APEX2'
_computing_data_reduction 'Bruker SAINT'
_computing_molecular_graphics 'Bruker SHELXTL'
_computing_publication_material 'Bruker SHELXTL'
_computing_structure_refinement 'SHELXL-2014 (Sheldrick 2014)'
_computing_structure_solution 'SHELXS-97 (Sheldrick 2008)'
_diffrn_ambient_temperature 100(2)
_diffrn_measured_fraction_theta_full 0.998
_diffrn_measured_fraction_theta_max 0.900
_diffrn_measurement_device_type 'Bruker APEX-II CCD'
_diffrn_measurement_method '\f and \w scans'
_diffrn_radiation_type MoK\a
_diffrn_radiation_wavelength 0.71073
_diffrn_reflns_av_R_equivalents 0.0417
_diffrn_reflns_av_unetI/netI 0.0245
_diffrn_reflns_Laue_measured_fraction_full 0.998
_diffrn_reflns_Laue_measured_fraction_max 0.900
_diffrn_reflns_limit_h_max 13
_diffrn_reflns_limit_h_min -13
_diffrn_reflns_limit_k_max 14
_diffrn_reflns_limit_k_min -14
_diffrn_reflns_limit_l_max 16
_diffrn_reflns_limit_l_min -16
_diffrn_reflns_number 55075
_diffrn_reflns_point_group_measured_fraction_full 0.998
_diffrn_reflns_point_group_measured_fraction_max 0.900
_diffrn_reflns_theta_full 25.242
_diffrn_reflns_theta_max 33.491
_diffrn_reflns_theta_min 3.109
_diffrn_source molybdene
_exptl_absorpt_coefficient_mu 1.410
_exptl_absorpt_correction_T_max 0.8313
_exptl_absorpt_correction_T_min 0.5125
_exptl_absorpt_correction_type empirical
_exptl_absorpt_process_details 'Bruker (2001). SADABS. Bruker AXS Inc., Madison, Wisconsin, USA.'
_exptl_crystal_colour colorless
_exptl_crystal_density_diffrn 1.711
_exptl_crystal_description platelet
_exptl_crystal_F_000 416
_exptl_crystal_size_max 0.903
_exptl_crystal_size_mid 0.392
_exptl_crystal_size_min 0.120
_refine_diff_density_max 2.740
_refine_diff_density_min -1.300
_refine_diff_density_rms 0.115
_refine_ls_extinction_method none
_refine_ls_goodness_of_fit_ref 1.055
_refine_ls_hydrogen_treatment constr
_refine_ls_matrix_type full
_refine_ls_number_parameters 208
_refine_ls_number_reflns 5749
_refine_ls_number_restraints 0
_refine_ls_restrained_S_all 1.055
_refine_ls_R_factor_all 0.0429
_refine_ls_R_factor_gt 0.0330
_refine_ls_shift/su_max 0.001
_refine_ls_shift/su_mean 0.000
_refine_ls_structure_factor_coef Fsqd
_refine_ls_weighting_details 'w=1/[\s^2^(Fo^2^)+(0.0327P)^2^+1.4748P] where P=(Fo^2^+2Fc^2^)/3'
_refine_ls_weighting_scheme calc
_refine_ls_wR_factor_gt 0.0758
_refine_ls_wR_factor_ref 0.0814
_reflns_Friedel_coverage 0.000
_reflns_number_gt 5013
_reflns_number_total 5749
_reflns_threshold_expression 'I > 2\s(I)'
_cod_data_source_file c6cc09160a2.cif
_cod_data_source_block AgNHCN3
_cod_depositor_comments 'Adding full bibliography for 7119572--7119573.cif.'
_cod_database_code 7119573
_shelx_shelxl_version_number 2014/7
_shelx_space_group_comment
;
The symmetry employed for this shelxl refinement is uniquely defined
by the following loop, which should always be used as a source of
symmetry information in preference to the above space-group names.
They are only intended as comments.
;
_shelx_estimated_absorpt_t_min 0.6091
_shelx_estimated_absorpt_t_max 0.9424

loop_
_space_group_symop_operation_xyz
'x, y, z'
'-x, -y, -z'

loop_
_atom_site_label
_atom_site_type_symbol
_atom_site_fract_x
_atom_site_fract_y
_atom_site_fract_z
_atom_site_U_iso_or_equiv
_atom_site_adp_type
_atom_site_occupancy
_atom_site_site_symmetry_order
_atom_site_calc_flag
_atom_site_refinement_flags_posn
_atom_site_refinement_flags_adp
Ag01 Ag 0.11989(2) 0.16981(2) 0.36104(2) 0.02157(5) Uani 1 1 d . .
Cl02 Cl 0.07985(6) -0.07579(6) 0.37065(5) 0.02055(10) Uani 1 1 d . .
N003 N 0.1341(2) 0.5134(2) 0.30653(18) 0.0187(3) Uani 1 1 d . .
N004 N 0.3732(2) 0.4304(2) 0.26342(19) 0.0183(3) Uani 1 1 d . .
N005 N 0.5016(3) 0.1850(2) 0.5985(2) 0.0266(4) Uani 1 1 d . .
N006 N 0.4632(3) 0.2649(3) 0.4924(2) 0.0289(4) Uani 1 1 d . .
N008 N 0.5210(3) 0.1209(3) 0.7020(2) 0.0350(5) Uani 1 1 d . .
C00A C 0.2459(3) 0.6308(3) 0.2698(2) 0.0233(4) Uani 1 1 d . .
H00A H 0.2212 0.7290 0.2641 0.028 Uiso 1 1 calc R U
C00B C 0.2102(3) 0.3883(2) 0.3036(2) 0.0178(4) Uani 1 1 d . .
C00C C 0.5024(2) 0.3296(2) 0.2559(2) 0.0183(4) Uani 1 1 d . .
C00D C -0.2041(3) 0.7960(3) -0.0096(2) 0.0269(5) Uani 1 1 d . .
H00D H -0.2382 0.8564 -0.0880 0.032 Uiso 1 1 calc R U
C00E C -0.0456(3) 0.5244(3) 0.3427(2) 0.0226(4) Uani 1 1 d . .
H00B H -0.0783 0.5683 0.4107 0.027 Uiso 1 1 calc R U
H00C H -0.1001 0.4223 0.3852 0.027 Uiso 1 1 calc R U
C00F C 0.5783(3) 0.3182(2) 0.1338(2) 0.0218(4) Uani 1 1 d . .
H00F H 0.5409 0.3731 0.0560 0.026 Uiso 1 1 calc R U
C00G C -0.1275(3) 0.5579(3) 0.1347(2) 0.0220(4) Uani 1 1 d . .
H00G H -0.1099 0.4547 0.1550 0.026 Uiso 1 1 calc R U
C00H C 0.7094(3) 0.2264(3) 0.1255(3) 0.0247(4) Uani 1 1 d . .
H00H H 0.7630 0.2194 0.0418 0.030 Uiso 1 1 calc R U
C00I C -0.1318(3) 0.7694(3) 0.1907(3) 0.0282(5) Uani 1 1 d . .
H00I H -0.1170 0.8124 0.2490 0.034 Uiso 1 1 calc R U
C00J C -0.1765(3) 0.6462(3) 0.0200(2) 0.0258(4) Uani 1 1 d . .
H00J H -0.1913 0.6036 -0.0386 0.031 Uiso 1 1 calc R U
C00K C 0.7614(3) 0.1449(3) 0.2408(3) 0.0243(4) Uani 1 1 d . .
H00K H 0.8516 0.0829 0.2352 0.029 Uiso 1 1 calc R U
C00L C 0.5519(3) 0.2465(2) 0.3727(2) 0.0210(4) Uani 1 1 d . .
C00M C -0.1816(4) 0.8573(3) 0.0757(3) 0.0325(5) Uani 1 1 d . .
H00M H -0.2003 0.9602 0.0556 0.039 Uiso 1 1 calc R U
C00N C 0.6826(3) 0.1532(3) 0.3643(3) 0.0236(4) Uani 1 1 d . .
H00N H 0.7177 0.0955 0.4428 0.028 Uiso 1 1 calc R U
C007 C 0.3977(3) 0.5778(2) 0.2435(3) 0.0232(4) Uani 1 1 d . .
H007 H 0.5005 0.6312 0.2168 0.028 Uiso 1 1 calc R U
C009 C -0.1037(2) 0.6198(2) 0.2203(2) 0.0178(4) Uani 1 1 d . .

loop_
_atom_site_aniso_label
_atom_site_aniso_U_11
_atom_site_aniso_U_22
_atom_site_aniso_U_33
_atom_site_aniso_U_23
_atom_site_aniso_U_13
_atom_site_aniso_U_12
Ag01 0.02149(8) 0.01750(8) 0.02436(9) -0.00486(6) -0.01022(6) 0.00092(5)
Cl02 0.0249(2) 0.0192(2) 0.0190(2) -0.00985(18) -0.00610(18) 0.00449(17)
N003 0.0192(8) 0.0215(8) 0.0169(8) -0.0086(7) -0.0071(6) 0.0057(6)
N004 0.0176(7) 0.0166(7) 0.0227(8) -0.0097(7) -0.0072(6) 0.0043(6)
N005 0.0235(9) 0.0323(10) 0.0251(10) -0.0128(8) -0.0068(8) 0.0003(8)
N006 0.0304(10) 0.0342(11) 0.0237(10) -0.0129(8) -0.0103(8) 0.0097(8)
N008 0.0289(11) 0.0464(13) 0.0266(11) -0.0111(10) -0.0084(9) -0.0009(9)
C00A 0.0242(10) 0.0219(9) 0.0282(11) -0.0144(9) -0.0085(8) 0.0062(8)
C00B 0.0185(9) 0.0193(9) 0.0148(8) -0.0048(7) -0.0072(7) 0.0026(7)
C00C 0.0173(8) 0.0156(8) 0.0245(10) -0.0090(7) -0.0092(7) 0.0037(6)
C00D 0.0259(11) 0.0316(11) 0.0176(10) -0.0052(9) -0.0059(8) 0.0043(9)
C00E 0.0191(9) 0.0319(11) 0.0160(9) -0.0101(8) -0.0046(7) 0.0073(8)
C00F 0.0252(10) 0.0187(9) 0.0249(10) -0.0104(8) -0.0109(8) 0.0060(7)
C00G 0.0232(10) 0.0216(9) 0.0236(10) -0.0114(8) -0.0075(8) 0.0029(7)
C00H 0.0276(11) 0.0227(10) 0.0284(11) -0.0154(9) -0.0088(9) 0.0078(8)
C00I 0.0378(13) 0.0250(11) 0.0306(12) -0.0172(10) -0.0154(10) 0.0081(9)
C00J 0.0257(10) 0.0341(12) 0.0210(10) -0.0141(9) -0.0078(8) 0.0024(9)
C00K 0.0218(10) 0.0206(9) 0.0347(12) -0.0143(9) -0.0109(9) 0.0062(8)
C00L 0.0209(9) 0.0208(9) 0.0231(10) -0.0096(8) -0.0080(8) 0.0019(7)
C00M 0.0425(14) 0.0206(10) 0.0345(13) -0.0092(10) -0.0154(11) 0.0076(10)
C00N 0.0232(10) 0.0208(9) 0.0295(11) -0.0095(8) -0.0139(9) 0.0054(8)
C007 0.0229(10) 0.0188(9) 0.0322(11) -0.0141(9) -0.0091(9) 0.0035(7)
C009 0.0149(8) 0.0234(9) 0.0153(8) -0.0089(7) -0.0037(7) 0.0042(7)

loop_
_atom_type_symbol
_atom_type_description
_atom_type_scat_dispersion_real
_atom_type_scat_dispersion_imag
_atom_type_scat_source
C C 0.0033 0.0016 'International Tables Vol C Tables 4.2.6.8 and 6.1.1.4'
H H 0.0000 0.0000 'International Tables Vol C Tables 4.2.6.8 and 6.1.1.4'
Ag Ag -0.8971 1.1015 'International Tables Vol C Tables 4.2.6.8 and 6.1.1.4'
Cl Cl 0.1484 0.1585 'International Tables Vol C Tables 4.2.6.8 and 6.1.1.4'
N N 0.0061 0.0033 'International Tables Vol C Tables 4.2.6.8 and 6.1.1.4'

loop_
_geom_angle_atom_site_label_1
_geom_angle_atom_site_label_2
_geom_angle_atom_site_label_3
_geom_angle
_geom_angle_site_symmetry_3
C00B Ag01 Cl02 163.45(6) .
C00B Ag01 Cl02 106.05(6) 2_556
Cl02 Ag01 Cl02 89.85(2) 2_556
Ag01 Cl02 Ag01 90.15(2) 2_556
C00B N003 C00A 111.90(18) .
C00B N003 C00E 124.30(19) .
C00A N003 C00E 123.80(19) .
C00B N004 C007 111.65(18) .
C00B N004 C00C 123.70(18) .
C007 N004 C00C 124.38(18) .
N008 N005 N006 171.4(3) .
N005 N006 C00L 116.2(2) .
C007 C00A N003 106.38(19) .
C007 C00A H00A 126.8 .
N003 C00A H00A 126.8 .
N003 C00B N004 103.73(18) .
N003 C00B Ag01 132.20(15) .
N004 C00B Ag01 123.84(15) .
C00F C00C C00L 121.09(19) .
C00F C00C N004 120.27(18) .
C00L C00C N004 118.62(19) .
C00M C00D C00J 119.6(2) .
C00M C00D H00D 120.2 .
C00J C00D H00D 120.2 .
N003 C00E C009 112.08(17) .
N003 C00E H00B 109.2 .
C009 C00E H00B 109.2 .
N003 C00E H00C 109.2 .
C009 C00E H00C 109.2 .
H00B C00E H00C 107.9 .
C00C C00F C00H 119.9(2) .
C00C C00F H00F 120.1 .
C00H C00F H00F 120.1 .
C00J C00G C009 120.3(2) .
C00J C00G H00G 119.9 .
C009 C00G H00G 119.9 .
C00F C00H C00K 119.5(2) .
C00F C00H H00H 120.3 .
C00K C00H H00H 120.3 .
C009 C00I C00M 120.1(2) .
C009 C00I H00I 119.9 .
C00M C00I H00I 119.9 .
C00D C00J C00G 120.3(2) .
C00D C00J H00J 119.9 .
C00G C00J H00J 119.9 .
C00H C00K C00N 120.7(2) .
C00H C00K H00K 119.6 .
C00N C00K H00K 119.6 .
C00C C00L C00N 118.8(2) .
C00C C00L N006 116.12(19) .
C00N C00L N006 125.1(2) .
C00D C00M C00I 120.5(2) .
C00D C00M H00M 119.8 .
C00I C00M H00M 119.8 .
C00K C00N C00L 120.0(2) .
C00K C00N H00N 120.0 .
C00L C00N H00N 120.0 .
C00A C007 N004 106.33(19) .
C00A C007 H007 126.8 .
N004 C007 H007 126.8 .
C00I C009 C00G 119.3(2) .
C00I C009 C00E 120.6(2) .
C00G C009 C00E 120.0(2) .

loop_
_geom_bond_atom_site_label_1
_geom_bond_atom_site_label_2
_geom_bond_distance
_geom_bond_site_symmetry_2
Ag01 C00B 2.089(2) .
Ag01 Cl02 2.4032(7) .
Ag01 Cl02 2.7934(8) 2_556
Cl02 Ag01 2.7933(8) 2_556
N003 C00B 1.355(3) .
N003 C00A 1.384(3) .
N003 C00E 1.471(3) .
N004 C00B 1.360(3) .
N004 C007 1.386(3) .
N004 C00C 1.435(3) .
N005 N008 1.124(3) .
N005 N006 1.248(3) .
N006 C00L 1.419(3) .
C00A C007 1.355(3) .
C00A H00A 0.9500 .
C00C C00F 1.385(3) .
C00C C00L 1.396(3) .
C00D C00M 1.381(4) .
C00D C00J 1.383(4) .
C00D H00D 0.9500 .
C00E C009 1.507(3) .
C00E H00B 0.9900 .
C00E H00C 0.9900 .
C00F C00H 1.391(3) .
C00F H00F 0.9500 .
C00G C00J 1.386(3) .
C00G C009 1.393(3) .
C00G H00G 0.9500 .
C00H C00K 1.391(3) .
C00H H00H 0.9500 .
C00I C009 1.382(3) .
C00I C00M 1.391(4) .
C00I H00I 0.9500 .
C00J H00J 0.9500 .
C00K C00N 1.391(3) .
C00K H00K 0.9500 .
C00L C00N 1.397(3) .
C00M H00M 0.9500 .
C00N H00N 0.9500 .
C007 H007 0.9500 .
